data_7006365
loop_
_publ_author_name
'Mend\'ia, Ar\'anzazu'
'Cerrada, Elena'
'Arn\'aiz, Francisco J'
'Laguna, Mariano'

_publ_section_title
;
 Pyridine-2-thionate as a versatile ligand in Pd(II) and Pt(II)
 chemistry: the presence of three different co-ordination modes in
 [Pd2(micro2-S,N-C5H4SN)(micro2-kappa2S-C5H4SN)(micro2-dppm)(S-C5H4SN)2].
;
_journal_issue 4
_journal_name_full 'Dalton transactions (Cambridge, England : 2003)'
_journal_page_first 609
_journal_page_last 616
_journal_paper_doi 10.1039/b508438e
_journal_year 2006
_chemical_formula_sum 'C35 H30 N2 P2 Pt S2'
_chemical_formula_weight 799.76
_chemical_name_common
;Bis(Pyridine-2-thiolato)-bis(diphenylphosphinomethane)-
platinum(ii)
;
_chemical_name_systematic
;
Bis(Pyridine-2-thiolato)-bis(diphenylphosphinomethane)-platinum(ii)
;
_space_group_IT_number 19
_symmetry_cell_setting orthorhombic
_symmetry_space_group_name_Hall 'P 2ac 2ab'
_symmetry_space_group_name_H-M 'P 21 21 21'
_atom_sites_solution_hydrogens geom
_atom_sites_solution_primary direct
_atom_sites_solution_secondary difmap
_audit_creation_method SHELXL-97
_cell_angle_alpha 90.00
_cell_angle_beta 90.00
_cell_angle_gamma 90.00
_cell_formula_units_Z 4
_cell_length_a 8.577(2)
_cell_length_b 15.228(3)
_cell_length_c 23.913(5)
_cell_measurement_temperature 150(2)
_cell_volume 3123.3(12)
_computing_cell_refinement 'DENZO and COLLECT'
_computing_data_collection
;
DENZO (Otwinnowski and Minor, 1997
COLLECT (Hooft, 1998)
;
_computing_data_reduction 'DENZO and COLLECT'
_computing_molecular_graphics 'BRUKER SHELXTL'
_computing_publication_material 'WinGX, 1998'
_computing_structure_refinement 'SHELXL-97 (Sheldrick, 1997)'
_computing_structure_solution 'SHELXS-97 (Sheldrick, 1990)'
_diffrn_ambient_temperature 150(2)
_diffrn_measured_fraction_theta_full 0.998
_diffrn_measured_fraction_theta_max 0.998
_diffrn_measurement_device_type 'Nonius Kappa CCD'
_diffrn_measurement_method 'Phi+Omega scans'
_diffrn_radiation_monochromator graphite
_diffrn_radiation_source 'Nonius FR591 roataion anode'
_diffrn_radiation_type MoK\a
_diffrn_radiation_wavelength 0.71073
_diffrn_reflns_av_R_equivalents 0.0616
_diffrn_reflns_av_sigmaI/netI 0.0465
_diffrn_reflns_limit_h_max 11
_diffrn_reflns_limit_h_min -9
_diffrn_reflns_limit_k_max 19
_diffrn_reflns_limit_k_min -19
_diffrn_reflns_limit_l_max 31
_diffrn_reflns_limit_l_min -29
_diffrn_reflns_number 27787
_diffrn_reflns_theta_full 27.47
_diffrn_reflns_theta_max 27.47
_diffrn_reflns_theta_min 2.52
_exptl_absorpt_coefficient_mu 4.757
_exptl_absorpt_correction_type multi-scan
_exptl_absorpt_process_details
;
Using multiple and symmetry-related data measurements via the program
SORTAV
See R.H. Blessing, Acta Crysta (1995), A51, 33-38
;
_exptl_crystal_colour 'pale yellow'
_exptl_crystal_density_diffrn 1.701
_exptl_crystal_density_method 'not measured'
_exptl_crystal_description prism
_exptl_crystal_F_000 1576
_exptl_crystal_size_max 0.3
_exptl_crystal_size_mid 0.25
_exptl_crystal_size_min 0.25
_refine_diff_density_max 0.978
_refine_diff_density_min -1.661
_refine_diff_density_rms 0.112
_refine_ls_abs_structure_details 'Flack H D (1983), Acta Cryst. A39, 876-881'
_refine_ls_abs_structure_Flack 0.041(5)
_refine_ls_extinction_method none
_refine_ls_goodness_of_fit_ref 1.030
_refine_ls_hydrogen_treatment mixed
_refine_ls_matrix_type full
_refine_ls_number_parameters 379
_refine_ls_number_reflns 7142
_refine_ls_number_restraints 0
_refine_ls_restrained_S_all 1.030
_refine_ls_R_factor_all 0.0308
_refine_ls_R_factor_gt 0.0277
_refine_ls_shift/su_max 0.002
_refine_ls_shift/su_mean 0.000
_refine_ls_structure_factor_coef Fsqd
_refine_ls_weighting_details 'w=1/[\s^2^(Fo^2^)+(0.0337P)^2^+0.4922P] where P=(Fo^2^+2Fc^2^)/3'
_refine_ls_weighting_scheme calc
_refine_ls_wR_factor_gt 0.0632
_refine_ls_wR_factor_ref 0.0647
_reflns_number_gt 6759
_reflns_number_total 7142
_reflns_threshold_expression >2sigma(I)
_cod_data_source_file b508438e.txt
_cod_data_source_block compound1
_cod_depositor_comments
;
The following automatic conversions were performed:
'_symmetry_cell_setting' value 'Orthorhombic' changed to 'orthorhombic'
according to '/home/saulius/struct/CIF-dictionaries/cif_core.dic'
dictionary named 'cif_core.dic' version 2.4.1 from 2010-06-29.

Automatic conversion script
Id: cif_fix_enum 1527 2010-12-29 10:47:43Z saulius 

The following automatic conversions were performed:

'_exptl_absorpt_correction_type' tag value 'multi-scans' was replaced
with 'multi-scan' value.

Automatic conversion script
Id: cif_fix_values 1646 2011-03-28 12:23:43Z adriana 

The following automatic conversions were performed:

'_refine_ls_weighting_scheme' value 'calc
w=1/[\s^2^(Fo^2^)+(0.0337P)^2^+0.4922P] where P=(Fo^2^+2Fc^2^)/3' was
changed to 'calc'. New tag '_refine_ls_weighting_details' was
created. The value of the new tag was set to
'w=1/[\s^2^(Fo^2^)+(0.0337P)^2^+0.4922P] where P=(Fo^2^+2Fc^2^)/3'.

Automatic conversion script
Id: cif_fix_values 3143 2015-03-26 13:38:13Z robertas 
;
_cod_original_sg_symbol_H-M P2(1)2(1)2(1)
_cod_database_code 7006365

loop_
_symmetry_equiv_pos_as_xyz
'x, y, z'
'-x+1/2, -y, z+1/2'
'-x, y+1/2, -z+1/2'
'x+1/2, -y+1/2, -z'

loop_
_atom_site_label
_atom_site_type_symbol
_atom_site_fract_x
_atom_site_fract_y
_atom_site_fract_z
_atom_site_U_iso_or_equiv
_atom_site_adp_type
_atom_site_occupancy
_atom_site_calc_flag
_atom_site_refinement_flags
_atom_site_disorder_assembly
_atom_site_disorder_group
Pt1 Pt 0.393842(16) 0.096819(9) 0.811908(6) 0.02156(5) Uani 1 d . . .
P1 P 0.48183(12) -0.00766(7) 0.75199(4) 0.0226(2) Uani 1 d . . .
P2 P 0.50488(13) -0.00871(7) 0.86603(4) 0.0232(2) Uani 1 d . . .
S1 S 0.26810(13) 0.19474(7) 0.75175(4) 0.0288(2) Uani 1 d . . .
S2 S 0.30566(15) 0.20361(7) 0.87463(4) 0.0315(2) Uani 1 d . . .
N1 N 0.3779(4) 0.0968(2) 0.96088(14) 0.0288(7) Uani 1 d . . .
N2 N 0.3472(4) 0.0872(2) 0.66735(14) 0.0293(8) Uani 1 d . . .
C1 C 0.5897(5) -0.0688(2) 0.80649(16) 0.0270(8) Uani 1 d . . .
H1A H 0.5641 -0.1308 0.8070 0.032 Uiso 1 calc R . .
H1B H 0.7017 -0.0611 0.8036 0.032 Uiso 1 calc R . .
C2 C 0.3126(5) 0.1727(3) 0.94553(18) 0.0284(9) Uani 1 d . . .
C3 C 0.3768(6) 0.0790(3) 1.01608(18) 0.0363(10) Uani 1 d . . .
H3 H 0.4234 0.0269 1.0276 0.044 Uiso 1 calc R . .
C4 C 0.3130(6) 0.1310(3) 1.05642(19) 0.0390(11) Uani 1 d . . .
H4 H 0.3155 0.1147 1.0939 0.047 Uiso 1 calc R . .
C5 C 0.2437(7) 0.2096(3) 1.03969(19) 0.0427(12) Uani 1 d . . .
H5 H 0.1986 0.2472 1.0657 0.051 Uiso 1 calc R . .
C6 C 0.2439(7) 0.2299(3) 0.9839(2) 0.0395(12) Uani 1 d . . .
H6 H 0.1983 0.2818 0.9716 0.047 Uiso 1 calc R . .
C7 C 0.2806(5) 0.1631(2) 0.68165(18) 0.0246(8) Uani 1 d . . .
C8 C 0.3545(5) 0.0660(3) 0.61300(19) 0.0349(11) Uani 1 d . . .
H8 H 0.4007 0.0129 0.6033 0.042 Uiso 1 calc R . .
C9 C 0.2972(5) 0.1189(3) 0.57040(18) 0.0335(10) Uani 1 d . . .
H9 H 0.3067 0.1026 0.5331 0.040 Uiso 1 calc R . .
C10 C 0.2255(5) 0.1966(3) 0.58544(18) 0.0333(10) Uani 1 d . . .
H10 H 0.1840 0.2333 0.5581 0.040 Uiso 1 calc R . .
C11 C 0.2157(5) 0.2196(3) 0.64100(17) 0.0282(9) Uani 1 d . . .
H11 H 0.1672 0.2716 0.6516 0.034 Uiso 1 calc R . .
C21 C 0.3752(5) -0.0893(3) 0.89693(16) 0.0261(8) Uani 1 d . . .
C22 C 0.4309(6) -0.1715(3) 0.9121(2) 0.0360(11) Uani 1 d . . .
H22 H 0.5372 -0.1831 0.9099 0.043 Uiso 1 calc R . .
C23 C 0.3303(6) -0.2364(3) 0.9306(2) 0.0398(11) Uani 1 d . . .
H23 H 0.3692 -0.2907 0.9416 0.048 Uiso 1 calc R . .
C24 C 0.1723(6) -0.2201(3) 0.9328(2) 0.0368(10) Uani 1 d . . .
H24 H 0.1044 -0.2638 0.9448 0.044 Uiso 1 calc R . .
C25 C 0.1141(6) -0.1382(3) 0.91709(18) 0.0350(10) Uani 1 d . . .
H25 H 0.0075 -0.1273 0.9186 0.042 Uiso 1 calc R . .
C26 C 0.2153(5) -0.0731(3) 0.89917(17) 0.0263(9) Uani 1 d . . .
H26 H 0.1766 -0.0185 0.8886 0.032 Uiso 1 calc R . .
C31 C 0.6714(5) 0.0095(3) 0.91196(17) 0.0271(9) Uani 1 d . . .
C32 C 0.7890(5) 0.0645(3) 0.8919(2) 0.0336(10) Uani 1 d . . .
H32 H 0.7806 0.0879 0.8562 0.040 Uiso 1 calc R . .
C33 C 0.9173(5) 0.0848(3) 0.9240(2) 0.0412(12) Uani 1 d . . .
H33 H 0.9936 0.1225 0.9103 0.049 Uiso 1 calc R . .
C34 C 0.9319(6) 0.0482(3) 0.9775(2) 0.0413(12) Uani 1 d . . .
H34 H 1.0177 0.0615 0.9997 0.050 Uiso 1 calc R . .
C35 C 0.8175(6) -0.0076(3) 0.99677(19) 0.0416(11) Uani 1 d . . .
H35 H 0.8280 -0.0329 1.0320 0.050 Uiso 1 calc R . .
C36 C 0.6875(6) -0.0269(3) 0.96480(19) 0.0352(10) Uani 1 d . . .
H36 H 0.6109 -0.0641 0.9787 0.042 Uiso 1 calc R . .
C41 C 0.6363(5) 0.0146(3) 0.70209(16) 0.0243(9) Uani 1 d . . .
C42 C 0.7115(5) 0.0948(3) 0.70656(18) 0.0355(10) Uani 1 d . . .
H42 H 0.6732 0.1371 0.7311 0.043 Uiso 1 calc R . .
C43 C 0.8430(6) 0.1129(3) 0.6749(2) 0.0426(12) Uani 1 d . . .
H43 H 0.8935 0.1666 0.6789 0.051 Uiso 1 calc R . .
C44 C 0.8990(6) 0.0516(3) 0.63770(19) 0.0379(10) Uani 1 d . . .
H44 H 0.9879 0.0634 0.6168 0.045 Uiso 1 calc R . .
C45 C 0.8227(6) -0.0272(3) 0.6317(2) 0.0368(10) Uani 1 d . . .
H45 H 0.8593 -0.0684 0.6062 0.044 Uiso 1 calc R . .
C46 C 0.6916(6) -0.0455(3) 0.66341(19) 0.0332(10) Uani 1 d . . .
H46 H 0.6401 -0.0987 0.6587 0.040 Uiso 1 calc R . .
C51 C 0.3377(5) -0.0861(3) 0.72811(16) 0.0246(8) Uani 1 d . . .
C52 C 0.3817(6) -0.1687(3) 0.70832(17) 0.0291(9) Uani 1 d . . .
H52 H 0.4868 -0.1827 0.7050 0.035 Uiso 1 calc R . .
C53 C 0.2700(6) -0.2298(3) 0.6936(2) 0.0354(10) Uani 1 d . . .
H53 H 0.3007 -0.2835 0.6786 0.042 Uiso 1 calc R . .
C54 C 0.1138(6) -0.2123(3) 0.70075(18) 0.0392(10) Uani 1 d . . .
H54 H 0.0395 -0.2544 0.6916 0.047 Uiso 1 calc R . .
C55 C 0.0682(6) -0.1310(3) 0.7219(2) 0.0405(12) Uani 1 d . . .
H55 H -0.0370 -0.1192 0.7277 0.049 Uiso 1 calc R . .
C56 C 0.1796(5) -0.0676(3) 0.73437(19) 0.0330(10) Uani 1 d . . .
H56 H 0.1483 -0.0125 0.7469 0.040 Uiso 1 calc R . .

loop_
_atom_site_aniso_label
_atom_site_aniso_U_11
_atom_site_aniso_U_22
_atom_site_aniso_U_33
_atom_site_aniso_U_23
_atom_site_aniso_U_13
_atom_site_aniso_U_12
Pt1 0.02071(8) 0.02060(7) 0.02336(7) 0.00063(6) 0.00122(6) 0.00121(6)
P1 0.0210(5) 0.0221(5) 0.0246(5) -0.0008(4) 0.0013(4) 0.0004(4)
P2 0.0215(5) 0.0223(5) 0.0256(5) 0.0014(4) 0.0008(4) 0.0012(4)
S1 0.0319(6) 0.0272(5) 0.0274(5) 0.0004(4) -0.0023(4) 0.0083(4)
S2 0.0450(6) 0.0232(5) 0.0264(5) 0.0007(4) 0.0054(5) 0.0072(5)
N1 0.0258(18) 0.0321(17) 0.0284(16) -0.0004(15) 0.0002(14) 0.000(2)
N2 0.0299(19) 0.0317(19) 0.0262(16) -0.0016(15) 0.0010(15) 0.0006(16)
C1 0.025(2) 0.0249(17) 0.031(2) -0.0017(16) 0.001(2) 0.0042(15)
C2 0.029(2) 0.0270(19) 0.029(2) -0.0040(17) -0.0004(19) -0.0032(18)
C3 0.033(2) 0.044(3) 0.032(2) 0.0091(19) -0.002(2) 0.001(2)
C4 0.046(3) 0.044(2) 0.027(2) 0.0007(19) -0.009(2) -0.002(2)
C5 0.055(3) 0.041(3) 0.032(2) -0.011(2) 0.005(2) -0.007(2)
C6 0.053(3) 0.027(2) 0.038(3) -0.0047(19) 0.005(2) 0.004(2)
C7 0.0184(18) 0.0272(18) 0.028(2) 0.0004(17) -0.0002(17) -0.0035(15)
C8 0.033(3) 0.040(2) 0.032(2) -0.0014(19) -0.0002(19) 0.0032(19)
C9 0.030(2) 0.047(3) 0.023(2) -0.0009(18) -0.0001(19) -0.005(2)
C10 0.026(2) 0.041(3) 0.033(2) 0.008(2) -0.0033(19) -0.006(2)
C11 0.025(2) 0.031(2) 0.028(2) 0.0062(17) -0.0030(18) -0.0033(18)
C21 0.027(2) 0.0218(18) 0.0292(19) 0.0003(15) 0.0042(17) -0.0002(18)
C22 0.030(3) 0.028(2) 0.049(3) 0.0050(19) 0.009(2) 0.0068(18)
C23 0.042(3) 0.026(2) 0.052(3) 0.003(2) 0.005(3) 0.000(2)
C24 0.035(2) 0.031(2) 0.044(3) -0.002(2) 0.006(2) -0.008(2)
C25 0.031(2) 0.037(2) 0.037(2) -0.0059(18) 0.006(2) -0.005(2)
C26 0.025(2) 0.028(2) 0.026(2) -0.0009(15) -0.0046(17) 0.0010(17)
C31 0.027(2) 0.0249(19) 0.029(2) -0.0031(16) -0.0025(18) 0.0091(18)
C32 0.031(2) 0.027(2) 0.043(3) 0.0090(18) -0.005(2) 0.0001(19)
C33 0.029(2) 0.027(2) 0.068(3) 0.001(2) -0.007(2) 0.0004(19)
C34 0.030(3) 0.044(3) 0.050(3) -0.011(2) -0.016(2) 0.007(2)
C35 0.038(3) 0.055(3) 0.032(2) -0.004(2) -0.009(2) 0.011(3)
C36 0.029(2) 0.043(3) 0.034(2) 0.000(2) 0.005(2) 0.003(2)
C41 0.021(2) 0.0238(18) 0.028(2) -0.0036(15) -0.0006(15) 0.0013(15)
C42 0.038(2) 0.031(2) 0.038(2) -0.0060(19) 0.0091(19) -0.004(2)
C43 0.042(3) 0.042(3) 0.043(3) 0.001(2) 0.010(2) -0.015(2)
C44 0.031(2) 0.050(3) 0.033(2) 0.006(2) 0.011(2) -0.005(2)
C45 0.037(2) 0.034(2) 0.040(2) -0.0041(19) 0.009(2) 0.005(2)
C46 0.035(3) 0.025(2) 0.040(2) -0.0018(17) 0.008(2) -0.0038(19)
C51 0.0241(19) 0.025(2) 0.0243(18) 0.0036(16) -0.0005(16) -0.0045(17)
C52 0.029(2) 0.0258(19) 0.033(2) -0.0004(16) 0.003(2) 0.0011(19)
C53 0.045(3) 0.027(2) 0.034(2) -0.0003(19) -0.001(2) -0.0094(19)
C54 0.036(2) 0.039(2) 0.043(3) 0.003(2) -0.006(2) -0.014(2)
C55 0.024(2) 0.047(3) 0.050(3) 0.003(2) -0.006(2) -0.007(2)
C56 0.026(2) 0.034(2) 0.039(2) 0.0016(18) 0.001(2) 0.0025(19)

loop_
_atom_type_symbol
_atom_type_description
_atom_type_scat_dispersion_real
_atom_type_scat_dispersion_imag
_atom_type_scat_source
C C 0.0033 0.0016 'International Tables Vol C Tables 4.2.6.8 and 6.1.1.4'
H H 0.0000 0.0000 'International Tables Vol C Tables 4.2.6.8 and 6.1.1.4'
N N 0.0061 0.0033 'International Tables Vol C Tables 4.2.6.8 and 6.1.1.4'
P P 0.1023 0.0942 'International Tables Vol C Tables 4.2.6.8 and 6.1.1.4'
S S 0.1246 0.1234 'International Tables Vol C Tables 4.2.6.8 and 6.1.1.4'
Pt Pt -1.7033 8.3905 'International Tables Vol C Tables 4.2.6.8 and 6.1.1.4'

loop_
_geom_angle_atom_site_label_1
_geom_angle_atom_site_label_2
_geom_angle_atom_site_label_3
_geom_angle
_geom_angle_site_symmetry_1
_geom_angle_site_symmetry_3
_geom_angle_publ_flag
P1 Pt1 P2 74.01(4) . . ?
P1 Pt1 S1 102.25(4) . . ?
P2 Pt1 S1 174.66(4) . . ?
P1 Pt1 S2 179.16(4) . . ?
P2 Pt1 S2 105.19(4) . . ?
S1 Pt1 S2 78.56(4) . . ?
C51 P1 C41 114.46(18) . . ?
C51 P1 C1 103.39(19) . . ?
C41 P1 C1 101.05(18) . . ?
C51 P1 Pt1 115.73(14) . . ?
C41 P1 Pt1 121.80(13) . . ?
C1 P1 Pt1 94.27(12) . . ?
C21 P2 C31 109.8(2) . . ?
C21 P2 C1 102.77(18) . . ?
C31 P2 C1 103.40(19) . . ?
C21 P2 Pt1 116.97(14) . . ?
C31 P2 Pt1 124.31(14) . . ?
C1 P2 Pt1 94.40(13) . . ?
C7 S1 Pt1 112.72(14) . . ?
C2 S2 Pt1 114.89(14) . . ?
C2 N1 C3 116.1(4) . . ?
C7 N2 C8 118.5(4) . . ?
P2 C1 P1 95.55(18) . . ?
N1 C2 C6 122.4(4) . . ?
N1 C2 S2 120.7(3) . . ?
C6 C2 S2 116.9(3) . . ?
N1 C3 C4 125.4(4) . . ?
C3 C4 C5 117.8(4) . . ?
C6 C5 C4 118.2(5) . . ?
C5 C6 C2 120.0(5) . . ?
N2 C7 C11 121.3(4) . . ?
N2 C7 S1 120.8(3) . . ?
C11 C7 S1 117.9(3) . . ?
N2 C8 C9 123.7(4) . . ?
C10 C9 C8 117.6(4) . . ?
C11 C10 C9 119.7(4) . . ?
C10 C11 C7 119.1(4) . . ?
C22 C21 C26 119.2(4) . . ?
C22 C21 P2 120.4(3) . . ?
C26 C21 P2 119.9(3) . . ?
C23 C22 C21 120.8(4) . . ?
C24 C23 C22 119.7(4) . . ?
C23 C24 C25 120.2(4) . . ?
C26 C25 C24 119.9(5) . . ?
C25 C26 C21 120.1(4) . . ?
C36 C31 C32 118.7(4) . . ?
C36 C31 P2 124.5(4) . . ?
C32 C31 P2 116.8(3) . . ?
C33 C32 C31 121.4(4) . . ?
C32 C33 C34 119.4(5) . . ?
C35 C34 C33 119.2(4) . . ?
C34 C35 C36 121.3(5) . . ?
C35 C36 C31 120.0(5) . . ?
C46 C41 C42 118.4(4) . . ?
C46 C41 P1 124.5(3) . . ?
C42 C41 P1 117.0(3) . . ?
C43 C42 C41 120.8(4) . . ?
C44 C43 C42 120.2(4) . . ?
C45 C44 C43 119.6(4) . . ?
C44 C45 C46 120.3(4) . . ?
C41 C46 C45 120.7(4) . . ?
C56 C51 C52 118.8(4) . . ?
C56 C51 P1 119.8(3) . . ?
C52 C51 P1 121.1(3) . . ?
C53 C52 C51 120.4(4) . . ?
C54 C53 C52 120.9(4) . . ?
C53 C54 C55 119.4(4) . . ?
C56 C55 C54 120.1(5) . . ?
C55 C56 C51 120.3(4) . . ?

loop_
_geom_bond_atom_site_label_1
_geom_bond_atom_site_label_2
_geom_bond_distance
_geom_bond_site_symmetry_2
_geom_bond_publ_flag
Pt1 P1 2.2702(11) . ?
Pt1 P2 2.2725(11) . ?
Pt1 S1 2.3358(11) . ?
Pt1 S2 2.3381(11) . ?
P1 C51 1.812(4) . ?
P1 C41 1.815(4) . ?
P1 C1 1.850(4) . ?
P2 C21 1.814(4) . ?
P2 C31 1.823(4) . ?
P2 C1 1.842(4) . ?
S1 C7 1.748(4) . ?
S2 C2 1.761(4) . ?
N1 C2 1.336(5) . ?
N1 C3 1.347(5) . ?
N2 C7 1.333(5) . ?
N2 C8 1.341(5) . ?
C2 C6 1.395(6) . ?
C3 C4 1.363(7) . ?
C4 C5 1.394(7) . ?
C5 C6 1.369(7) . ?
C7 C11 1.412(6) . ?
C8 C9 1.389(6) . ?
C9 C10 1.381(6) . ?
C10 C11 1.376(6) . ?
C21 C22 1.388(6) . ?
C21 C26 1.394(6) . ?
C22 C23 1.385(6) . ?
C23 C24 1.378(7) . ?
C24 C25 1.395(6) . ?
C25 C26 1.385(6) . ?
C31 C36 1.387(6) . ?
C31 C32 1.395(6) . ?
C32 C33 1.376(6) . ?
C33 C34 1.400(7) . ?
C34 C35 1.378(7) . ?
C35 C36 1.383(7) . ?
C41 C46 1.385(6) . ?
C41 C42 1.386(6) . ?
C42 C43 1.385(6) . ?
C43 C44 1.377(7) . ?
C44 C45 1.374(6) . ?
C45 C46 1.385(7) . ?
C51 C56 1.393(6) . ?
C51 C52 1.396(6) . ?
C52 C53 1.381(6) . ?
C53 C54 1.377(7) . ?
C54 C55 1.393(7) . ?
C55 C56 1.391(7) . ?
